data_1545219
loop_
_publ_author_name
'Sun, Jun'
'Qiu, Jiang-Kai'
'Wu, Ya-Nan'
'Hao, Wen-Juan'
'Guo, Cheng'
'Li, Guigen'
'Tu, Shu-Jiang'
'Jiang, Bo'

_publ_section_title
;
 Silver-Mediated Radical C(sp(3))-H Biphosphinylation and Nitration of
 \b-Alkynyl Ketones for Accessing Functional Isochromenes.
;
_journal_issue 4
_journal_name_full 'Organic letters'
_journal_page_first 754
_journal_page_last 757
_journal_paper_doi 10.1021/acs.orglett.6b03546
_journal_volume 19
_journal_year 2017
_chemical_formula_sum 'C17 H13 N O3'
_chemical_formula_weight 279.28
_chemical_name_systematic
; 
 ? 
;
_space_group_IT_number 19
_symmetry_cell_setting orthorhombic
_symmetry_space_group_name_Hall 'P 2ac 2ab'
_symmetry_space_group_name_H-M 'P 21 21 21'
_atom_sites_solution_hydrogens geom
_atom_sites_solution_primary direct
_atom_sites_solution_secondary difmap
_audit_creation_method SHELXL-97
_cell_angle_alpha 90.00
_cell_angle_beta 90.00
_cell_angle_gamma 90.00
_cell_formula_units_Z 4
_cell_length_a 5.8802(6)
_cell_length_b 14.1927(13)
_cell_length_c 16.3278(15)
_cell_measurement_reflns_used 850
_cell_measurement_temperature 298(2)
_cell_measurement_theta_max 18.686
_cell_measurement_theta_min 2.495
_cell_volume 1362.7(2)
_computing_cell_refinement 'Bruker SMART'
_computing_data_collection 'Bruker SMART'
_computing_data_reduction 'Bruker SHELXTL'
_computing_molecular_graphics 'Bruker SHELXTL'
_computing_publication_material 'Bruker SHELXTL'
_computing_structure_refinement 'SHELXL-97 (Sheldrick, 1997)'
_computing_structure_solution 'SHELXS-97 (Sheldrick, 1990)'
_diffrn_ambient_temperature 298(2)
_diffrn_measured_fraction_theta_full 0.999
_diffrn_measured_fraction_theta_max 0.999
_diffrn_measurement_device_type 'CCD area detector'
_diffrn_measurement_method 'phi and omega scans'
_diffrn_radiation_monochromator graphite
_diffrn_radiation_source 'fine-focus sealed tube'
_diffrn_radiation_type MoK\a
_diffrn_radiation_wavelength 0.71073
_diffrn_reflns_av_R_equivalents 0.0827
_diffrn_reflns_av_sigmaI/netI 0.0942
_diffrn_reflns_limit_h_max 6
_diffrn_reflns_limit_h_min -6
_diffrn_reflns_limit_k_max 14
_diffrn_reflns_limit_k_min -16
_diffrn_reflns_limit_l_max 19
_diffrn_reflns_limit_l_min -16
_diffrn_reflns_number 6487
_diffrn_reflns_theta_full 25.02
_diffrn_reflns_theta_max 25.02
_diffrn_reflns_theta_min 2.49
_exptl_absorpt_coefficient_mu 0.094
_exptl_absorpt_correction_T_max 0.9906
_exptl_absorpt_correction_T_min 0.9633
_exptl_absorpt_correction_type multi-scan
_exptl_absorpt_process_details sadabs
_exptl_crystal_colour yellow
_exptl_crystal_density_diffrn 1.361
_exptl_crystal_density_method 'not measured'
_exptl_crystal_description block
_exptl_crystal_F_000 584
_exptl_crystal_size_max 0.40
_exptl_crystal_size_mid 0.11
_exptl_crystal_size_min 0.10
_refine_diff_density_max 0.135
_refine_diff_density_min -0.168
_refine_diff_density_rms 0.037
_refine_ls_abs_structure_details 'Flack H D (1983), Acta Cryst. A39, 876-881'
_refine_ls_abs_structure_Flack -1(2)
_refine_ls_extinction_method none
_refine_ls_goodness_of_fit_ref 1.037
_refine_ls_hydrogen_treatment mixed
_refine_ls_matrix_type full
_refine_ls_number_parameters 191
_refine_ls_number_reflns 2368
_refine_ls_number_restraints 0
_refine_ls_restrained_S_all 1.037
_refine_ls_R_factor_all 0.1070
_refine_ls_R_factor_gt 0.0543
_refine_ls_shift/su_max 0.000
_refine_ls_shift/su_mean 0.000
_refine_ls_structure_factor_coef Fsqd
_refine_ls_weighting_details 'calc w=1/[\s^2^(Fo^2^)+(0.0152P)^2^+0.0000P] where P=(Fo^2^+2Fc^2^)/3'
_refine_ls_weighting_scheme calc
_refine_ls_wR_factor_gt 0.0936
_refine_ls_wR_factor_ref 0.1023
_reflns_number_gt 1280
_reflns_number_total 2368
_reflns_threshold_expression >2sigma(I)
_cod_data_source_file ol6b03546_si_003.cif
_cod_data_source_block 150718b
_cod_depositor_comments
;
The following automatic conversions were performed:

'_symmetry_cell_setting' value 'Orthorhombic' changed to
'orthorhombic' according to
/usr/data/users/saulius/crontab/automatic-downloads/rss-feeds/ACS/lib/dictionaries/cif_core.dic
dictionary named 'cif_core.dic' version 2.4.2 from 2011-04-26.

Automatic conversion script
Id: cif_fix_values 4268 2015-11-12 08:31:59Z antanas 

 Adding full bibliography for 1545219.cif.
;
_cod_original_sg_symbol_H-M P2(1)2(1)2(1)
_cod_database_code 1545219

loop_
_symmetry_equiv_pos_as_xyz
'x, y, z'
'-x+1/2, -y, z+1/2'
'-x, y+1/2, -z+1/2'
'x+1/2, -y+1/2, -z'

loop_
_atom_site_label
_atom_site_type_symbol
_atom_site_fract_x
_atom_site_fract_y
_atom_site_fract_z
_atom_site_U_iso_or_equiv
_atom_site_adp_type
_atom_site_occupancy
_atom_site_symmetry_multiplicity
_atom_site_calc_flag
_atom_site_refinement_flags
O1 O 0.1456(5) 0.24768(14) 0.83883(14) 0.0626(7) Uani 1 1 d .
O2 O 0.4983(5) 0.18478(16) 0.76132(15) 0.0756(9) Uani 1 1 d .
O3 O 0.6766(7) 0.28328(18) 0.6839(2) 0.1202(14) Uani 1 1 d .
N1 N 0.5266(6) 0.2645(2) 0.7339(2) 0.0703(10) Uani 1 1 d .
C1 C 0.3834(8) 0.3395(2) 0.7598(2) 0.0625(12) Uani 1 1 d .
H1 H 0.4182 0.3990 0.7395 0.075 Uiso 1 1 calc R
C2 C 0.2053(7) 0.3341(2) 0.8097(2) 0.0525(11) Uani 1 1 d .
C3 C -0.0490(7) 0.2319(2) 0.8831(2) 0.0549(10) Uani 1 1 d .
C4 C -0.1882(7) 0.3021(2) 0.9030(2) 0.0590(11) Uani 1 1 d .
H4 H -0.3200 0.2901 0.9327 0.071 Uiso 1 1 calc R
C5 C -0.1331(8) 0.3978(2) 0.8780(2) 0.0546(10) Uani 1 1 d .
C6 C 0.0620(7) 0.4143(2) 0.8332(2) 0.0542(10) Uani 1 1 d .
C7 C 0.1248(7) 0.5070(2) 0.8119(2) 0.0647(12) Uani 1 1 d .
H7 H 0.2596 0.5188 0.7840 0.078 Uiso 1 1 calc R
C8 C -0.0188(8) 0.5800(2) 0.8335(2) 0.0707(12) Uani 1 1 d .
H8 H 0.0189 0.6415 0.8191 0.085 Uiso 1 1 calc R
C9 C -0.2154(8) 0.5633(2) 0.8758(2) 0.0711(13) Uani 1 1 d .
H9 H -0.3096 0.6136 0.8894 0.085 Uiso 1 1 calc R
C10 C -0.2770(7) 0.4727(2) 0.8989(2) 0.0661(12) Uani 1 1 d .
H10 H -0.4110 0.4619 0.9277 0.079 Uiso 1 1 calc R
C11 C -0.0760(7) 0.1301(2) 0.9020(2) 0.0494(10) Uani 1 1 d .
C12 C -0.2727(8) 0.0969(2) 0.9376(2) 0.0713(12) Uani 1 1 d .
H12 H -0.3881 0.1390 0.9510 0.086 Uiso 1 1 calc R
C13 C -0.3012(8) 0.0015(2) 0.9540(2) 0.0726(13) Uani 1 1 d .
H13 H -0.4344 -0.0194 0.9787 0.087 Uiso 1 1 calc R
C14 C -0.1334(8) -0.0624(2) 0.9337(2) 0.0617(11) Uani 1 1 d .
C15 C 0.0616(7) -0.0298(2) 0.8970(2) 0.0665(12) Uani 1 1 d .
H15 H 0.1753 -0.0724 0.8831 0.080 Uiso 1 1 calc R
C16 C 0.0937(7) 0.0660(2) 0.8799(2) 0.0635(11) Uani 1 1 d .
H16 H 0.2259 0.0867 0.8543 0.076 Uiso 1 1 calc R
C17 C -0.1648(9) -0.1664(2) 0.9525(2) 0.0831(14) Uani 1 1 d .
H17A H -0.1261 -0.1782 1.0088 0.125 Uiso 1 1 calc R
H17B H -0.0677 -0.2031 0.9176 0.125 Uiso 1 1 calc R
H17C H -0.3204 -0.1838 0.9432 0.125 Uiso 1 1 calc R

loop_
_atom_site_aniso_label
_atom_site_aniso_U_11
_atom_site_aniso_U_22
_atom_site_aniso_U_33
_atom_site_aniso_U_23
_atom_site_aniso_U_13
_atom_site_aniso_U_12
O1 0.071(2) 0.0396(14) 0.0777(18) 0.0034(12) 0.0142(15) -0.0006(14)
O2 0.083(2) 0.0468(15) 0.097(2) 0.0031(14) 0.0158(17) -0.0028(16)
O3 0.137(3) 0.078(2) 0.146(3) 0.0254(18) 0.088(3) 0.017(2)
N1 0.077(3) 0.057(2) 0.078(3) 0.0042(19) 0.010(2) -0.001(2)
C1 0.079(3) 0.039(2) 0.070(3) 0.0075(18) 0.016(3) -0.001(2)
C2 0.060(3) 0.046(2) 0.052(3) 0.0029(17) 0.001(2) -0.008(2)
C3 0.060(3) 0.040(2) 0.064(3) 0.0005(18) 0.004(2) -0.005(2)
C4 0.066(3) 0.048(2) 0.062(3) -0.0033(17) 0.002(2) -0.004(2)
C5 0.069(3) 0.039(2) 0.056(3) -0.0051(17) -0.008(2) 0.001(2)
C6 0.077(3) 0.036(2) 0.049(2) -0.0018(17) -0.004(2) 0.001(2)
C7 0.081(3) 0.049(2) 0.064(3) 0.0041(18) 0.001(2) -0.002(2)
C8 0.090(4) 0.045(2) 0.077(3) 0.005(2) 0.005(3) -0.002(3)
C9 0.091(4) 0.046(3) 0.077(3) -0.004(2) -0.007(3) 0.015(2)
C10 0.080(3) 0.050(2) 0.067(3) -0.0030(19) -0.002(2) 0.004(2)
C11 0.057(3) 0.040(2) 0.052(3) 0.0027(16) 0.005(2) -0.004(2)
C12 0.075(3) 0.050(3) 0.089(3) 0.003(2) 0.008(3) 0.008(2)
C13 0.079(4) 0.054(3) 0.085(3) 0.013(2) 0.008(3) -0.014(3)
C14 0.083(3) 0.041(2) 0.062(3) 0.0046(19) -0.003(3) -0.004(3)
C15 0.083(4) 0.037(2) 0.080(3) -0.0006(19) 0.013(3) 0.010(2)
C16 0.074(3) 0.048(2) 0.069(3) -0.0010(19) 0.007(2) 0.000(2)
C17 0.105(4) 0.049(2) 0.095(3) 0.009(2) -0.005(3) -0.012(3)

loop_
_atom_type_symbol
_atom_type_description
_atom_type_scat_dispersion_real
_atom_type_scat_dispersion_imag
_atom_type_scat_source
C C 0.0033 0.0016 'International Tables Vol C Tables 4.2.6.8 and 6.1.1.4'
H H 0.0000 0.0000 'International Tables Vol C Tables 4.2.6.8 and 6.1.1.4'
N N 0.0061 0.0033 'International Tables Vol C Tables 4.2.6.8 and 6.1.1.4'
O O 0.0106 0.0060 'International Tables Vol C Tables 4.2.6.8 and 6.1.1.4'

loop_
_geom_angle_atom_site_label_1
_geom_angle_atom_site_label_2
_geom_angle_atom_site_label_3
_geom_angle
C2 O1 C3 123.1(3)
O2 N1 O3 122.6(3)
O2 N1 C1 120.1(4)
O3 N1 C1 117.3(3)
C2 C1 N1 127.3(3)
C2 C1 H1 116.3
N1 C1 H1 116.3
C1 C2 O1 118.0(3)
C1 C2 C6 124.7(3)
O1 C2 C6 117.3(3)
C4 C3 O1 121.3(3)
C4 C3 C11 127.8(4)
O1 C3 C11 110.9(3)
C3 C4 C5 119.6(4)
C3 C4 H4 120.2
C5 C4 H4 120.2
C6 C5 C10 120.2(3)
C6 C5 C4 119.4(3)
C10 C5 C4 120.4(4)
C5 C6 C7 120.4(3)
C5 C6 C2 119.0(3)
C7 C6 C2 120.6(4)
C8 C7 C6 118.5(4)
C8 C7 H7 120.8
C6 C7 H7 120.8
C9 C8 C7 121.0(4)
C9 C8 H8 119.5
C7 C8 H8 119.5
C8 C9 C10 121.2(4)
C8 C9 H9 119.4
C10 C9 H9 119.4
C9 C10 C5 118.6(4)
C9 C10 H10 120.7
C5 C10 H10 120.7
C12 C11 C16 119.1(3)
C12 C11 C3 120.6(3)
C16 C11 C3 120.2(4)
C11 C12 C13 121.0(4)
C11 C12 H12 119.5
C13 C12 H12 119.5
C14 C13 C12 120.5(4)
C14 C13 H13 119.7
C12 C13 H13 119.7
C15 C14 C13 118.6(3)
C15 C14 C17 121.2(4)
C13 C14 C17 120.2(4)
C14 C15 C16 121.8(3)
C14 C15 H15 119.1
C16 C15 H15 119.1
C11 C16 C15 118.9(4)
C11 C16 H16 120.5
C15 C16 H16 120.5
C14 C17 H17A 109.5
C14 C17 H17B 109.5
H17A C17 H17B 109.5
C14 C17 H17C 109.5
H17A C17 H17C 109.5
H17B C17 H17C 109.5

loop_
_geom_bond_atom_site_label_1
_geom_bond_atom_site_label_2
_geom_bond_distance
O1 C2 1.362(3)
O1 C3 1.372(4)
O2 N1 1.228(3)
O3 N1 1.231(4)
N1 C1 1.422(5)
C1 C2 1.329(5)
C1 H1 0.9300
C2 C6 1.467(4)
C3 C4 1.331(4)
C3 C11 1.486(4)
C4 C5 1.455(4)
C4 H4 0.9300
C5 C6 1.381(5)
C5 C10 1.400(4)
C6 C7 1.411(4)
C7 C8 1.382(5)
C7 H7 0.9300
C8 C9 1.367(5)
C8 H8 0.9300
C9 C10 1.388(4)
C9 H9 0.9300
C10 H10 0.9300
C11 C12 1.378(5)
C11 C16 1.397(4)
C12 C13 1.390(4)
C12 H12 0.9300
C13 C14 1.381(5)
C13 H13 0.9300
C14 C15 1.374(5)
C14 C17 1.519(4)
C15 C16 1.401(4)
C15 H15 0.9300
C16 H16 0.9300
C17 H17A 0.9600
C17 H17B 0.9600
C17 H17C 0.9600

loop_
_geom_torsion_atom_site_label_1
_geom_torsion_atom_site_label_2
_geom_torsion_atom_site_label_3
_geom_torsion_atom_site_label_4
_geom_torsion
O2 N1 C1 C2 -3.6(6)
O3 N1 C1 C2 176.3(4)
N1 C1 C2 O1 -1.7(6)
N1 C1 C2 C6 -179.2(3)
C3 O1 C2 C1 -172.5(4)
C3 O1 C2 C6 5.1(4)
C2 O1 C3 C4 -2.6(5)
C2 O1 C3 C11 176.4(3)
O1 C3 C4 C5 -0.5(5)
C11 C3 C4 C5 -179.3(3)
C3 C4 C5 C6 0.7(5)
C3 C4 C5 C10 -179.6(3)
C10 C5 C6 C7 3.5(5)
C4 C5 C6 C7 -176.8(3)
C10 C5 C6 C2 -177.8(3)
C4 C5 C6 C2 1.9(5)
C1 C2 C6 C5 172.7(4)
O1 C2 C6 C5 -4.7(5)
C1 C2 C6 C7 -8.6(5)
O1 C2 C6 C7 174.0(3)
C5 C6 C7 C8 -3.0(5)
C2 C6 C7 C8 178.3(3)
C6 C7 C8 C9 1.1(6)
C7 C8 C9 C10 0.4(6)
C8 C9 C10 C5 0.0(5)
C6 C5 C10 C9 -1.9(5)
C4 C5 C10 C9 178.3(3)
C4 C3 C11 C12 6.5(5)
O1 C3 C11 C12 -172.4(3)
C4 C3 C11 C16 -176.7(4)
O1 C3 C11 C16 4.4(4)
C16 C11 C12 C13 1.8(6)
C3 C11 C12 C13 178.7(3)
C11 C12 C13 C14 -0.8(6)
C12 C13 C14 C15 -0.1(6)
C12 C13 C14 C17 179.4(4)
C13 C14 C15 C16 0.1(6)
C17 C14 C15 C16 -179.4(3)
C12 C11 C16 C15 -1.9(5)
C3 C11 C16 C15 -178.8(3)
C14 C15 C16 C11 1.0(5)
